data_4022085
loop_
_publ_author_name
'Vijay Nair'
'Manojkumar Poonoth'
'Sreekumar Vellalath'
'Eringathodi Suresh'
'Rajasekaran Thirumalai'

_publ_section_title
;
 An N-Heterocyclic Carbene-Catalyzed [8 + 3] Annulation of Tropone
 and Enals via Homoenolate
;
_journal_name_full 'Journal of Organic Chemistry'
_journal_page_first 8964
_journal_page_last 8965
_journal_paper_doi 10.1021/jo0615706
_journal_volume 71
_journal_year 2006
_chemical_formula_sum 'C17 H16 O3'
_chemical_formula_weight 268.30
_chemical_name_systematic
; 
 ? 
;
_space_group_IT_number 2
_symmetry_cell_setting triclinic
_symmetry_space_group_name_Hall '-P 1'
_symmetry_space_group_name_H-M 'P -1'
_atom_sites_solution_hydrogens geom
_atom_sites_solution_primary direct
_atom_sites_solution_secondary difmap
_audit_creation_method SHELXL-97
_cell_angle_alpha 98.191(5)
_cell_angle_beta 103.853(5)
_cell_angle_gamma 114.504(4)
_cell_formula_units_Z 2
_cell_length_a 7.525(2)
_cell_length_b 8.893(3)
_cell_length_c 11.940(3)
_cell_measurement_temperature 273(2)
_cell_volume 678.9(3)
_computing_cell_refinement 'BRUKER SMART'
_computing_data_collection 'BRUKER SMART '
_computing_data_reduction 'BRUKER SAINT '
_computing_molecular_graphics ORTEP
_computing_structure_refinement 'SHELXL-97 (Sheldrick, 1997)'
_computing_structure_solution 'SHELXS-97 (Sheldrick, 1990)'
_diffrn_ambient_temperature 273(2)
_diffrn_measured_fraction_theta_full 0.887
_diffrn_measured_fraction_theta_max 0.887
_diffrn_measurement_device_type 'BRUKER SMART APEX CCD DIFFRACTOMETER'
_diffrn_measurement_method 'Omega-PHI SCAN'
_diffrn_radiation_monochromator graphite
_diffrn_radiation_source 'fine-focus sealed tube'
_diffrn_radiation_type MoK\a
_diffrn_radiation_wavelength 0.71073
_diffrn_reflns_av_R_equivalents 0.0161
_diffrn_reflns_av_sigmaI/netI 0.0351
_diffrn_reflns_limit_h_max 8
_diffrn_reflns_limit_h_min -9
_diffrn_reflns_limit_k_max 11
_diffrn_reflns_limit_k_min -10
_diffrn_reflns_limit_l_max 15
_diffrn_reflns_limit_l_min -11
_diffrn_reflns_number 4007
_diffrn_reflns_theta_full 28.19
_diffrn_reflns_theta_max 28.19
_diffrn_reflns_theta_min 2.62
_exptl_absorpt_coefficient_mu 0.089
_exptl_crystal_colour COLOURLESS
_exptl_crystal_density_diffrn 1.312
_exptl_crystal_density_method 'not measured'
_exptl_crystal_description PLATES
_exptl_crystal_F_000 284
_exptl_crystal_size_max 0.22
_exptl_crystal_size_mid 0.14
_exptl_crystal_size_min 0.06
_refine_diff_density_max 0.272
_refine_diff_density_min -0.235
_refine_diff_density_rms 0.047
_refine_ls_extinction_method none
_refine_ls_goodness_of_fit_ref 1.069
_refine_ls_hydrogen_treatment mixed
_refine_ls_matrix_type full
_refine_ls_number_parameters 245
_refine_ls_number_reflns 2957
_refine_ls_number_restraints 0
_refine_ls_restrained_S_all 1.069
_refine_ls_R_factor_all 0.0635
_refine_ls_R_factor_gt 0.0519
_refine_ls_shift/su_max 0.001
_refine_ls_shift/su_mean 0.000
_refine_ls_structure_factor_coef Fsqd
_refine_ls_weighting_details 'w=1/[\s^2^(Fo^2^)+(0.0731P)^2^+0.1498P] where P=(Fo^2^+2Fc^2^)/3'
_refine_ls_weighting_scheme calc
_refine_ls_wR_factor_gt 0.1347
_refine_ls_wR_factor_ref 0.1507
_reflns_number_gt 2414
_reflns_number_total 2957
_reflns_threshold_expression >2sigma(I)
_cod_data_source_file jo0615706si20060731_043844.cif
_cod_depositor_comments
;
The following automatic conversions were performed:
'_symmetry_cell_setting' value 'TRICLINIC' changed to 'triclinic'
according to '/home/saulius/struct/CIF-dictionaries/cif_core.dic'
dictionary named 'cif_core.dic' version 2.4.1 from 2010-06-29.

Automatic conversion script
Id: cif_fix_enum 1527 2010-12-29 10:47:43Z saulius 

The following automatic conversions were performed:

'_refine_ls_weighting_scheme' value 'calc
w=1/[\s^2^(Fo^2^)+(0.0731P)^2^+0.1498P] where P=(Fo^2^+2Fc^2^)/3' was
changed to 'calc'. New tag '_refine_ls_weighting_details' was
created. The value of the new tag was set to
'w=1/[\s^2^(Fo^2^)+(0.0731P)^2^+0.1498P] where P=(Fo^2^+2Fc^2^)/3'.

Automatic conversion script
Id: cif_fix_values 3143 2015-03-26 13:38:13Z robertas 
;
_cod_database_code 4022085

loop_
_symmetry_equiv_pos_as_xyz
'x, y, z'
'-x, -y, -z'

loop_
_atom_site_label
_atom_site_type_symbol
_atom_site_fract_x
_atom_site_fract_y
_atom_site_fract_z
_atom_site_U_iso_or_equiv
_atom_site_adp_type
_atom_site_occupancy
_atom_site_calc_flag
O1 O 1.02815(18) 1.07697(16) 0.28625(11) 0.0453(3) Uani 1 d
O3 O 0.3189(2) 0.67270(15) -0.03978(11) 0.0507(4) Uani 1 d
C11 C 0.4966(2) 0.7660(2) 0.16742(14) 0.0359(4) Uani 1 d
O2 O 1.0559(2) 0.91350(19) 0.14319(14) 0.0653(4) Uani 1 d
C1 C 0.7088(3) 1.0848(2) 0.27237(14) 0.0382(4) Uani 1 d
C10 C 0.6025(3) 0.9472(2) 0.15405(14) 0.0375(4) Uani 1 d
C12 C 0.3566(3) 0.6291(2) 0.06576(15) 0.0391(4) Uani 1 d
C7 C 0.9118(3) 1.1469(2) 0.32683(14) 0.0392(4) Uani 1 d
C8 C 0.9548(3) 0.9770(2) 0.17110(16) 0.0432(4) Uani 1 d
C13 C 0.2652(3) 0.4623(2) 0.07489(18) 0.0483(5) Uani 1 d
C16 C 0.5374(3) 0.7298(2) 0.27679(16) 0.0433(4) Uani 1 d
C2 C 0.5839(3) 1.1432(2) 0.32374(19) 0.0494(5) Uani 1 d
C15 C 0.4461(3) 0.5626(3) 0.28637(19) 0.0526(5) Uani 1 d
C14 C 0.3121(3) 0.4305(2) 0.1857(2) 0.0542(5) Uani 1 d
C6 C 1.0379(3) 1.2919(3) 0.43821(17) 0.0510(5) Uani 1 d
C9 C 0.7620(3) 0.9665(2) 0.09102(16) 0.0436(4) Uani 1 d
C17 C 0.1943(4) 0.5356(3) -0.14725(18) 0.0552(5) Uani 1 d
C3 C 0.6139(4) 1.1968(3) 0.4406(2) 0.0589(5) Uani 1 d
C5 C 0.9626(4) 1.2401(3) 0.53949(18) 0.0561(5) Uani 1 d
C4 C 0.7741(4) 1.2060(3) 0.53930(19) 0.0594(5) Uani 1 d
H10 H 0.493(3) 0.966(2) 0.1043(16) 0.037(4) Uiso 1 d
H16 H 0.630(3) 0.821(2) 0.3464(17) 0.043(5) Uiso 1 d
H2 H 0.474(4) 1.135(3) 0.266(2) 0.061(6) Uiso 1 d
H13 H 0.163(3) 0.370(3) 0.0050(18) 0.050(5) Uiso 1 d
H9A H 0.809(3) 1.075(3) 0.0685(17) 0.054(6) Uiso 1 d
H4 H 0.732(3) 1.180(3) 0.610(2) 0.064(6) Uiso 1 d
H17A H 0.043(4) 0.470(3) -0.1466(19) 0.060(6) Uiso 1 d
H6B H 1.013(3) 1.387(3) 0.4240(19) 0.065(7) Uiso 1 d
H6A H 1.180(4) 1.322(3) 0.4555(18) 0.053(6) Uiso 1 d
H17C H 0.254(3) 0.456(3) -0.1584(18) 0.056(6) Uiso 1 d
H9B H 0.701(3) 0.873(3) 0.0172(19) 0.053(5) Uiso 1 d
H15 H 0.487(4) 0.542(3) 0.364(2) 0.073(7) Uiso 1 d
H5 H 1.069(4) 1.234(3) 0.605(2) 0.077(7) Uiso 1 d
H17B H 0.194(4) 0.587(3) -0.213(2) 0.075(7) Uiso 1 d
H14 H 0.246(3) 0.315(3) 0.1919(18) 0.059(6) Uiso 1 d
H3 H 0.509(4) 1.216(3) 0.460(2) 0.080(8) Uiso 1 d

loop_
_atom_site_aniso_label
_atom_site_aniso_U_11
_atom_site_aniso_U_22
_atom_site_aniso_U_33
_atom_site_aniso_U_23
_atom_site_aniso_U_13
_atom_site_aniso_U_12
O1 0.0397(7) 0.0465(7) 0.0434(7) 0.0045(5) 0.0110(5) 0.0185(6)
O3 0.0571(8) 0.0372(6) 0.0390(7) 0.0024(5) 0.0017(6) 0.0154(6)
C11 0.0333(8) 0.0320(8) 0.0399(8) 0.0065(6) 0.0123(7) 0.0141(6)
O2 0.0522(9) 0.0590(9) 0.0748(10) -0.0061(7) 0.0219(7) 0.0243(7)
C1 0.0417(9) 0.0294(7) 0.0391(9) 0.0073(6) 0.0102(7) 0.0152(7)
C10 0.0392(9) 0.0323(8) 0.0350(8) 0.0070(6) 0.0058(7) 0.0155(7)
C12 0.0348(8) 0.0359(8) 0.0417(9) 0.0057(7) 0.0117(7) 0.0143(7)
C7 0.0439(9) 0.0321(8) 0.0370(8) 0.0070(7) 0.0130(7) 0.0146(7)
C8 0.0416(10) 0.0338(8) 0.0468(10) 0.0067(7) 0.0190(8) 0.0099(7)
C13 0.0448(10) 0.0340(9) 0.0528(11) 0.0030(8) 0.0136(9) 0.0106(8)
C16 0.0454(10) 0.0383(9) 0.0412(9) 0.0072(7) 0.0149(8) 0.0158(8)
C2 0.0448(10) 0.0430(10) 0.0552(11) 0.0039(8) 0.0105(9) 0.0220(8)
C15 0.0580(12) 0.0487(11) 0.0520(11) 0.0215(9) 0.0232(9) 0.0207(9)
C14 0.0581(12) 0.0344(9) 0.0666(13) 0.0165(9) 0.0267(10) 0.0142(9)
C6 0.0442(11) 0.0433(10) 0.0464(10) -0.0002(8) 0.0095(8) 0.0099(9)
C9 0.0495(10) 0.0358(9) 0.0353(9) 0.0075(7) 0.0125(7) 0.0120(8)
C17 0.0563(13) 0.0482(11) 0.0430(11) -0.0006(9) 0.0050(9) 0.0182(10)
C3 0.0541(12) 0.0553(12) 0.0649(13) 0.0011(10) 0.0246(10) 0.0255(10)
C5 0.0636(13) 0.0557(12) 0.0390(10) 0.0029(8) 0.0098(9) 0.0259(10)
C4 0.0694(14) 0.0569(12) 0.0459(11) 0.0045(9) 0.0227(10) 0.0250(11)

loop_
_atom_type_symbol
_atom_type_description
_atom_type_scat_dispersion_real
_atom_type_scat_dispersion_imag
_atom_type_scat_source
C C 0.0033 0.0016 'International Tables Vol C Tables 4.2.6.8 and 6.1.1.4'
H H 0.0000 0.0000 'International Tables Vol C Tables 4.2.6.8 and 6.1.1.4'
O O 0.0106 0.0060 'International Tables Vol C Tables 4.2.6.8 and 6.1.1.4'

loop_
_geom_angle_atom_site_label_1
_geom_angle_atom_site_label_2
_geom_angle_atom_site_label_3
_geom_angle
C8 O1 C7 120.05(14)
C12 O3 C17 117.33(15)
C16 C11 C12 118.04(15)
C16 C11 C10 122.27(14)
C12 C11 C10 119.67(14)
C7 C1 C2 122.28(16)
C7 C1 C10 119.38(15)
C2 C1 C10 118.33(15)
C1 C10 C11 113.23(13)
C1 C10 C9 108.27(14)
C11 C10 C9 111.69(14)
C1 C10 H10 108.3(10)
C11 C10 H10 106.5(11)
C9 C10 H10 108.7(10)
O3 C12 C13 123.69(15)
O3 C12 C11 115.60(14)
C13 C12 C11 120.71(16)
C1 C7 O1 122.69(15)
C1 C7 C6 124.69(17)
O1 C7 C6 112.59(16)
O2 C8 O1 117.11(17)
O2 C8 C9 126.62(17)
O1 C8 C9 116.17(15)
C14 C13 C12 119.64(17)
C14 C13 H13 120.3(12)
C12 C13 H13 120.0(12)
C11 C16 C15 121.44(17)
C11 C16 H16 119.1(11)
C15 C16 H16 119.5(11)
C3 C2 C1 126.68(19)
C3 C2 H2 121.7(14)
C1 C2 H2 111.5(14)
C14 C15 C16 119.56(18)
C14 C15 H15 121.7(15)
C16 C15 H15 118.6(15)
C15 C14 C13 120.60(18)
C15 C14 H14 120.0(13)
C13 C14 H14 119.3(13)
C7 C6 C5 109.03(16)
C7 C6 H6B 107.1(13)
C5 C6 H6B 108.0(13)
C7 C6 H6A 109.9(13)
C5 C6 H6A 111.6(13)
H6B C6 H6A 111.1(19)
C8 C9 C10 112.19(14)
C8 C9 H9A 104.3(12)
C10 C9 H9A 111.1(12)
C8 C9 H9B 111.3(12)
C10 C9 H9B 110.3(12)
H9A C9 H9B 107.4(16)
O3 C17 H17A 110.1(12)
O3 C17 H17C 111.4(12)
H17A C17 H17C 111.1(17)
O3 C17 H17B 106.8(15)
H17A C17 H17B 109.6(19)
H17C C17 H17B 107.6(19)
C2 C3 C4 126.6(2)
C2 C3 H3 116.7(16)
C4 C3 H3 116.1(16)
C4 C5 C6 122.2(2)
C4 C5 H5 124.7(15)
C6 C5 H5 113.1(15)
C5 C4 C3 124.9(2)
C5 C4 H4 120.3(13)
C3 C4 H4 114.7(13)

loop_
_geom_bond_atom_site_label_1
_geom_bond_atom_site_label_2
_geom_bond_distance
O1 C8 1.366(2)
O1 C7 1.399(2)
O3 C12 1.371(2)
O3 C17 1.429(2)
C11 C16 1.383(2)
C11 C12 1.403(2)
C11 C10 1.525(2)
O2 C8 1.197(2)
C1 C7 1.336(2)
C1 C2 1.455(3)
C1 C10 1.513(2)
C10 C9 1.528(3)
C10 H10 0.984(18)
C12 C13 1.386(2)
C7 C6 1.491(2)
C8 C9 1.492(3)
C13 C14 1.386(3)
C13 H13 0.97(2)
C16 C15 1.391(3)
C16 H16 0.95(2)
C2 C3 1.340(3)
C2 H2 0.91(2)
C15 C14 1.370(3)
C15 H15 0.97(2)
C14 H14 0.96(2)
C6 C5 1.505(3)
C6 H6B 0.97(2)
C6 H6A 0.95(2)
C9 H9A 0.98(2)
C9 H9B 0.98(2)
C17 H17A 1.04(2)
C17 H17C 0.99(2)
C17 H17B 0.96(3)
C3 C4 1.435(3)
C3 H3 0.95(3)
C5 C4 1.321(3)
C5 H5 1.00(3)
C4 H4 1.00(2)

loop_
_cod_related_entry_id
_cod_related_entry_database
_cod_related_entry_code
1 ChemSpider 10164119
